data_7705512
loop_
_publ_author_name
'Guo, Zhifang'
'Blair, Victoria L.'
'Deacon, Glen B.'
'Junk, Peter C.'

_publ_section_title
;
 Widely contrasting outcomes from the use of
 tris(pentafluorophenyl)bismuth or pentafluorophenylsilver as oxidants in
 the reactions of lanthanoid metals with
 <i>N</i>,<i>N</i>'-diarylformamidines.
;
_journal_issue 39
_journal_name_full 'Dalton transactions (Cambridge, England : 2003)'
_journal_page_first 13588
_journal_page_last 13600
_journal_paper_doi 10.1039/d0dt03044a
_journal_volume 49
_journal_year 2020
_chemical_formula_moiety '2(C35 H27 F8 I N5 O Tm), 3(C4 H8 O)'
_chemical_formula_sum 'C82 H78 F16 I2 N10 O5 Tm2'
_chemical_formula_weight 2179.20
_space_group_crystal_system monoclinic
_space_group_IT_number 15
_space_group_name_Hall '-C 2yc'
_space_group_name_H-M_alt 'C 1 2/c 1'
_atom_sites_solution_hydrogens geom
_audit_creation_date 2018-09-04
_audit_creation_method
;
Olex2 1.2
(compiled 2018.05.29 svn.r3508 for OlexSys, GUI svn.r5506)
;
_audit_update_record
;
2020-08-21 deposited with the CCDC.	2020-09-16 downloaded from the CCDC.
;
_cell_angle_alpha 90
_cell_angle_beta 124.30(3)
_cell_angle_gamma 90
_cell_formula_units_Z 4
_cell_length_a 26.332(5)
_cell_length_b 20.789(4)
_cell_length_c 17.983(4)
_cell_measurement_reflns_used 8017
_cell_measurement_temperature 100(2)
_cell_measurement_theta_max 26.019
_cell_measurement_theta_min 1.355
_cell_volume 8132(4)
_computing_cell_refinement 'XDS (Kabsch, 1993)'
_computing_data_collection 'BluIce (McPhillips, 2002)'
_computing_data_reduction 'XDS (Kabsch, 1993)'
_computing_molecular_graphics 'Olex2 (Dolomanov et al., 2009)'
_computing_publication_material 'Olex2 (Dolomanov et al., 2009)'
_computing_structure_refinement 'ShelXL (Sheldrick, 2015)'
_computing_structure_solution 'SHELXS-97 (Sheldrick, 1997)'
_diffrn_ambient_temperature 100(2)
_diffrn_measured_fraction_theta_full 0.999
_diffrn_measured_fraction_theta_max 0.999
_diffrn_measurement_device_type 'ADSC Quantum 210r'
_diffrn_measurement_method 'Phi Scan'
_diffrn_radiation_monochromator 'Silicon Double Crystal'
_diffrn_radiation_type Synchrotron
_diffrn_radiation_wavelength 0.71073
_diffrn_reflns_av_R_equivalents 0.0490
_diffrn_reflns_av_unetI/netI 0.0364
_diffrn_reflns_Laue_measured_fraction_full 0.999
_diffrn_reflns_Laue_measured_fraction_max 0.999
_diffrn_reflns_limit_h_max 32
_diffrn_reflns_limit_h_min -32
_diffrn_reflns_limit_k_max 25
_diffrn_reflns_limit_k_min -25
_diffrn_reflns_limit_l_max 20
_diffrn_reflns_limit_l_min -22
_diffrn_reflns_number 28154
_diffrn_reflns_point_group_measured_fraction_full 0.999
_diffrn_reflns_point_group_measured_fraction_max 0.999
_diffrn_reflns_theta_full 25.242
_diffrn_reflns_theta_max 26.019
_diffrn_reflns_theta_min 1.355
_diffrn_source 'MX1 Beamline Australian Synchrotron'
_diffrn_standards_number 0
_exptl_absorpt_coefficient_mu 3.022
_exptl_absorpt_correction_type multi-scan
_exptl_absorpt_process_details 'XDS(Kabsch, 1993)'
_exptl_crystal_colour colourless
_exptl_crystal_colour_primary colourless
_exptl_crystal_density_diffrn 1.780
_exptl_crystal_density_method 'not measured'
_exptl_crystal_description block
_exptl_crystal_F_000 4272
_exptl_crystal_size_max 0.1
_exptl_crystal_size_mid 0.1
_exptl_crystal_size_min 0.05
_exptl_transmission_factor_max 0.860
_exptl_transmission_factor_min 0.747
_refine_diff_density_max 2.413
_refine_diff_density_min -4.416
_refine_diff_density_rms 0.184
_refine_ls_extinction_method none
_refine_ls_goodness_of_fit_ref 1.072
_refine_ls_hydrogen_treatment constr
_refine_ls_matrix_type full
_refine_ls_number_parameters 528
_refine_ls_number_reflns 8017
_refine_ls_number_restraints 0
_refine_ls_restrained_S_all 1.072
_refine_ls_R_factor_all 0.0701
_refine_ls_R_factor_gt 0.0590
_refine_ls_shift/su_max 0.002
_refine_ls_shift/su_mean 0.000
_refine_ls_structure_factor_coef Fsqd
_refine_ls_weighting_details 'w=1/[\s^2^(Fo^2^)+(0.0793P)^2^+138.6351P] where P=(Fo^2^+2Fc^2^)/3'
_refine_ls_weighting_scheme calc
_refine_ls_wR_factor_gt 0.1485
_refine_ls_wR_factor_ref 0.1615
_reflns_Friedel_coverage 0.000
_reflns_number_gt 6892
_reflns_number_total 8017
_reflns_threshold_expression 'I > 2\s(I)'
_cod_data_source_file d0dt03044a2.cif
_cod_data_source_block 2_CCDC1
_cod_depositor_comments
;
The following automatic conversions were performed:

data item '_exptl_absorpt_correction_type' value 'Multi-Scan' was
changed to 'multi-scan' in accordance with the
/home/data/users/saulius/crontab/automatic-downloads/rss-feeds/RSC/lib/dictionaries/cif_core.dic
dictionary named 'cif_core.dic' version 2.4.2 last updated on
2011-04-26.

Automatic conversion script
Id: cif_fix_values 7556 2019-12-06 15:28:31Z antanas 

 Adding full bibliography for 7705503--7705523.cif.
;
_cod_database_code 7705512
_shelx_shelxl_version_number 2018/3
_shelx_space_group_comment
;
The symmetry employed for this shelxl refinement is uniquely defined
by the following loop, which should always be used as a source of
symmetry information in preference to the above space-group names.
They are only intended as comments.
;
_shelx_estimated_absorpt_t_max 0.864
_shelx_estimated_absorpt_t_min 0.752
_olex2_refinement_description
;
1. Fixed Uiso
 At 1.2 times of:
  All C(H) groups, All C(H,H) groups
2.a Secondary CH2 refined with riding coordinates:
 C35(H35A,H35B), C32(H32A,H32B), C33(H33A,H33B), C34(H34A,H34B), C37(H37A,
 H37B), C36(H36A,H36B), C38(H38A,H38B), C39(H39A,H39B), C40(H40A,H40B),
 C41(H41A,H41B)
2.b Aromatic/amide H refined with riding coordinates:
 C7(H7), C20(H20), C27(H27), C17(H17), C30(H30), C31(H31), C29(H29), C2(H2),
 C28(H28), C15(H15), C10(H10), C4(H4), C12(H12), C23(H23), C3(H3), C16(H16),
 C25(H25), C24(H24), C11(H11)
;
_olex2_submission_special_instructions 'No special instructions were received'

loop_
_space_group_symop_operation_xyz
'x, y, z'
'-x, y, -z+1/2'
'x+1/2, y+1/2, z'
'-x+1/2, y+1/2, -z+1/2'
'-x, -y, -z'
'x, -y, z-1/2'
'-x+1/2, -y+1/2, -z'
'x+1/2, -y+1/2, z-1/2'

loop_
_atom_site_label
_atom_site_type_symbol
_atom_site_fract_x
_atom_site_fract_y
_atom_site_fract_z
_atom_site_U_iso_or_equiv
_atom_site_adp_type
_atom_site_occupancy
_atom_site_site_symmetry_order
_atom_site_calc_flag
_atom_site_refinement_flags_posn
_atom_site_refinement_flags_adp
_atom_site_refinement_flags_occupancy
_atom_site_disorder_assembly
_atom_site_disorder_group
Tm1 Tm 0.19177(2) 0.61286(2) 0.23128(2) 0.03410(13) Uani 1 1 d . . . . .
I1 I 0.09126(2) 0.70726(2) 0.10930(3) 0.04239(16) Uani 1 1 d . . . . .
F8 F 0.3636(2) 0.5655(2) 0.4053(3) 0.0492(11) Uani 1 1 d . . . . .
F7 F 0.2587(2) 0.4274(2) 0.1545(3) 0.0463(11) Uani 1 1 d . . . . .
F2 F 0.2103(2) 0.4309(2) 0.3023(3) 0.0478(11) Uani 1 1 d . . . . .
F3 F 0.0704(2) 0.5885(2) 0.3426(3) 0.0472(11) Uani 1 1 d . . . . .
F6 F 0.1466(2) 0.5098(2) -0.0193(3) 0.0480(11) Uani 1 1 d . . . . .
F5 F 0.1976(3) 0.7292(2) 0.0375(3) 0.0577(14) Uani 1 1 d . . . . .
F4 F 0.1816(3) 0.7711(2) 0.3597(4) 0.0552(13) Uani 1 1 d . . . . .
F1 F 0.3206(2) 0.5708(2) 0.5486(3) 0.0479(11) Uani 1 1 d . . . . .
O1 O 0.2642(3) 0.6936(3) 0.2962(3) 0.0414(13) Uani 1 1 d . . . . .
N2 N 0.1664(3) 0.6401(3) 0.3355(4) 0.0363(13) Uani 1 1 d . . . . .
N1 N 0.2264(3) 0.5544(3) 0.3662(4) 0.0367(14) Uani 1 1 d . . . . .
N4 N 0.2657(3) 0.5483(3) 0.2307(4) 0.0359(13) Uani 1 1 d . . . . .
N3 N 0.2027(3) 0.6080(3) 0.1073(4) 0.0388(14) Uani 1 1 d . . . . .
N5 N 0.1123(3) 0.5290(3) 0.1595(4) 0.0368(13) Uani 1 1 d . . . . .
C8 C 0.1289(4) 0.6776(4) 0.3516(5) 0.0363(16) Uani 1 1 d . . . . .
C6 C 0.2621(4) 0.5031(4) 0.4238(5) 0.0377(16) Uani 1 1 d . . . . .
C7 C 0.1969(4) 0.5906(4) 0.3899(5) 0.0381(16) Uani 1 1 d . . . . .
H7 H 0.197194 0.582018 0.442090 0.046 Uiso 1 1 calc R . . . .
C20 C 0.2450(4) 0.5626(4) 0.1455(5) 0.0398(16) Uani 1 1 d . . . . .
H20 H 0.259824 0.541413 0.114486 0.048 Uiso 1 1 calc R . . . .
C14 C 0.3587(4) 0.5087(4) 0.3657(5) 0.0426(17) Uani 1 1 d . . . . .
C19 C 0.3099(4) 0.5005(4) 0.2764(5) 0.0412(18) Uani 1 1 d . . . . .
C9 C 0.0813(4) 0.6532(4) 0.3547(5) 0.0403(17) Uani 1 1 d . . . . .
O2 O 0.4201(4) 0.7084(5) 0.2736(6) 0.090(3) Uani 1 1 d . . . . .
C18 C 0.3071(4) 0.4393(4) 0.2404(5) 0.0391(16) Uani 1 1 d . . . . .
C27 C 0.1170(4) 0.4754(4) 0.1205(5) 0.0389(16) Uani 1 1 d . . . . .
H27 H 0.152267 0.469760 0.118979 0.047 Uiso 1 1 calc R . . . .
C1 C 0.2539(4) 0.4406(4) 0.3905(5) 0.0414(17) Uani 1 1 d . . . . .
O3 O 0.500000 0.4791(5) 0.750000 0.085(4) Uani 1 2 d S T P . .
C21 C 0.1736(4) 0.6193(4) 0.0145(5) 0.0398(17) Uani 1 1 d . . . . .
C17 C 0.3490(4) 0.3913(4) 0.2877(6) 0.0447(18) Uani 1 1 d . . . . .
H17 H 0.345074 0.350781 0.260489 0.054 Uiso 1 1 calc R . . . .
C30 C 0.0147(4) 0.4897(4) 0.1236(5) 0.0428(18) Uani 1 1 d . . . . .
H30 H -0.020080 0.495802 0.125982 0.051 Uiso 1 1 calc R . . . .
C31 C 0.0623(4) 0.5354(4) 0.1602(5) 0.0388(16) Uani 1 1 d . . . . .
H31 H 0.058582 0.572958 0.186903 0.047 Uiso 1 1 calc R . . . .
C22 C 0.1443(4) 0.5705(4) -0.0501(5) 0.0413(17) Uani 1 1 d . . . . .
C26 C 0.1695(4) 0.6801(4) -0.0206(5) 0.0447(18) Uani 1 1 d . . . . .
C29 C 0.0204(4) 0.4356(4) 0.0840(5) 0.0449(19) Uani 1 1 d . . . . .
H29 H -0.010988 0.403774 0.058119 0.054 Uiso 1 1 calc R . . . .
C35 C 0.2696(5) 0.7447(4) 0.2450(6) 0.053(2) Uani 1 1 d . . . . .
H35A H 0.230030 0.767480 0.206114 0.063 Uiso 1 1 calc R . . . .
H35B H 0.282257 0.726714 0.206717 0.063 Uiso 1 1 calc R . . . .
C2 C 0.2877(4) 0.3887(4) 0.4433(6) 0.0449(19) Uani 1 1 d . . . . .
H2 H 0.279951 0.346782 0.418170 0.054 Uiso 1 1 calc R . . . .
C5 C 0.3087(4) 0.5106(4) 0.5137(5) 0.0411(17) Uani 1 1 d . . . . .
C28 C 0.0710(4) 0.4282(4) 0.0824(5) 0.0446(18) Uani 1 1 d . . . . .
H28 H 0.075141 0.391118 0.055464 0.053 Uiso 1 1 calc R . . . .
C15 C 0.4028(4) 0.4619(4) 0.4162(6) 0.0467(19) Uani 1 1 d . . . . .
H15 H 0.435948 0.470008 0.476616 0.056 Uiso 1 1 calc R . . . .
C13 C 0.1353(4) 0.7440(4) 0.3609(6) 0.0434(18) Uani 1 1 d . . . . .
C10 C 0.0425(4) 0.6898(4) 0.3658(5) 0.0436(18) Uani 1 1 d . . . . .
H10 H 0.010279 0.670174 0.366688 0.052 Uiso 1 1 calc R . . . .
C4 C 0.3444(4) 0.4601(4) 0.5696(6) 0.048(2) Uani 1 1 d . . . . .
H4 H 0.375812 0.467495 0.631167 0.058 Uiso 1 1 calc R . . . .
C12 C 0.0987(4) 0.7832(4) 0.3734(6) 0.0470(19) Uani 1 1 d . . . . .
H12 H 0.105697 0.828334 0.380600 0.056 Uiso 1 1 calc R . . . .
C23 C 0.1127(4) 0.5799(4) -0.1411(6) 0.048(2) Uani 1 1 d . . . . .
H23 H 0.093326 0.545063 -0.181888 0.058 Uiso 1 1 calc R . . . .
C3 C 0.3333(4) 0.3989(5) 0.5337(6) 0.051(2) Uani 1 1 d . . . . .
H3 H 0.356933 0.363636 0.570935 0.061 Uiso 1 1 calc R . . . .
C16 C 0.3969(4) 0.4030(5) 0.3756(6) 0.051(2) Uani 1 1 d . . . . .
H16 H 0.426339 0.370221 0.409049 0.061 Uiso 1 1 calc R . . . .
C32 C 0.3033(4) 0.7090(4) 0.3920(6) 0.0447(18) Uani 1 1 d . . . . .
H32A H 0.341934 0.683814 0.421910 0.054 Uiso 1 1 calc R . . . .
H32B H 0.281901 0.699213 0.421520 0.054 Uiso 1 1 calc R . . . .
C25 C 0.1390(5) 0.6921(5) -0.1109(6) 0.053(2) Uani 1 1 d . . . . .
H25 H 0.137912 0.734566 -0.131374 0.063 Uiso 1 1 calc R . . . .
C33 C 0.3168(5) 0.7805(5) 0.3973(6) 0.056(2) Uani 1 1 d . . . . .
H33A H 0.283868 0.806509 0.393252 0.067 Uiso 1 1 calc R . . . .
H33B H 0.356697 0.791462 0.453565 0.067 Uiso 1 1 calc R . . . .
C24 C 0.1098(5) 0.6426(5) -0.1724(6) 0.053(2) Uani 1 1 d . . . . .
H24 H 0.088027 0.650885 -0.235103 0.063 Uiso 1 1 calc R . . . .
C11 C 0.0511(4) 0.7561(4) 0.3755(6) 0.0468(19) Uani 1 1 d . . . . .
H11 H 0.025023 0.782376 0.383459 0.056 Uiso 1 1 calc R . . . .
C34 C 0.3188(5) 0.7900(4) 0.3158(7) 0.059(2) Uani 1 1 d . . . . .
H34A H 0.359801 0.778708 0.329632 0.070 Uiso 1 1 calc R . . . .
H34B H 0.309392 0.835148 0.294901 0.070 Uiso 1 1 calc R . . . .
C37 C 0.4672(6) 0.6399(6) 0.3973(9) 0.082(4) Uani 1 1 d . . . . .
H37A H 0.461582 0.660306 0.441949 0.098 Uiso 1 1 calc R . . . .
H37B H 0.477365 0.593840 0.412622 0.098 Uiso 1 1 calc R . . . .
C36 C 0.4104(6) 0.6484(6) 0.3015(7) 0.082(4) Uani 1 1 d . . . . .
H36A H 0.407072 0.613164 0.261987 0.098 Uiso 1 1 calc R . . . .
H36B H 0.372486 0.649436 0.300690 0.098 Uiso 1 1 calc R . . . .
C38 C 0.5162(6) 0.6742(7) 0.3925(8) 0.086(4) Uani 1 1 d . . . . .
H38A H 0.552420 0.685702 0.452956 0.103 Uiso 1 1 calc R . . . .
H38B H 0.529570 0.648390 0.360142 0.103 Uiso 1 1 calc R . . . .
C39 C 0.4807(6) 0.7320(8) 0.3403(11) 0.106(6) Uani 1 1 d . . . . .
H39A H 0.479201 0.763972 0.379807 0.127 Uiso 1 1 calc R . . . .
H39B H 0.499362 0.752344 0.311340 0.127 Uiso 1 1 calc R . . . .
C40 C 0.4959(8) 0.5192(9) 0.8099(9) 0.109(6) Uani 1 1 d . . . . .
H40A H 0.460838 0.505925 0.812455 0.131 Uiso 1 1 calc R . . . .
H40B H 0.534035 0.515993 0.871209 0.131 Uiso 1 1 calc R . . . .
C41 C 0.4878(14) 0.5807(7) 0.779(2) 0.205(15) Uani 1 1 d . . . . .
H41A H 0.511159 0.611232 0.830044 0.246 Uiso 1 1 calc R . . . .
H41B H 0.443803 0.592681 0.744038 0.246 Uiso 1 1 calc R . . . .

loop_
_atom_site_aniso_label
_atom_site_aniso_U_11
_atom_site_aniso_U_22
_atom_site_aniso_U_33
_atom_site_aniso_U_23
_atom_site_aniso_U_13
_atom_site_aniso_U_12
Tm1 0.0407(2) 0.02991(19) 0.02625(18) 0.00024(11) 0.01556(15) -0.00234(12)
I1 0.0473(3) 0.0353(3) 0.0367(3) 0.0052(2) 0.0190(2) 0.0014(2)
F8 0.053(3) 0.040(3) 0.040(2) -0.001(2) 0.017(2) -0.003(2)
F7 0.051(3) 0.041(2) 0.039(2) -0.004(2) 0.021(2) -0.001(2)
F2 0.057(3) 0.039(2) 0.036(2) -0.0027(19) 0.019(2) -0.002(2)
F3 0.046(3) 0.039(2) 0.048(3) -0.002(2) 0.021(2) -0.008(2)
F6 0.058(3) 0.038(2) 0.040(2) -0.008(2) 0.024(2) -0.008(2)
F5 0.087(4) 0.038(3) 0.037(3) -0.003(2) 0.029(3) -0.010(3)
F4 0.069(3) 0.040(3) 0.072(4) -0.001(2) 0.049(3) -0.006(2)
F1 0.050(3) 0.047(3) 0.033(2) -0.002(2) 0.015(2) -0.006(2)
O1 0.047(3) 0.032(3) 0.028(3) -0.008(2) 0.010(2) -0.018(2)
N2 0.044(3) 0.028(3) 0.032(3) 0.000(2) 0.018(3) -0.002(3)
N1 0.045(3) 0.030(3) 0.028(3) -0.001(2) 0.017(3) -0.006(3)
N4 0.039(3) 0.035(3) 0.032(3) 0.000(2) 0.019(3) 0.003(3)
N3 0.053(4) 0.035(3) 0.024(3) 0.001(2) 0.020(3) -0.005(3)
N5 0.040(3) 0.032(3) 0.029(3) 0.003(2) 0.015(3) -0.001(3)
C8 0.043(4) 0.035(4) 0.026(3) 0.003(3) 0.017(3) 0.002(3)
C6 0.041(4) 0.036(4) 0.036(4) 0.004(3) 0.022(3) -0.003(3)
C7 0.043(4) 0.035(4) 0.032(4) -0.003(3) 0.019(3) -0.007(3)
C20 0.042(4) 0.035(4) 0.037(4) 0.002(3) 0.019(3) -0.001(3)
C14 0.049(4) 0.039(4) 0.038(4) 0.004(3) 0.023(4) 0.003(3)
C19 0.050(5) 0.037(4) 0.034(4) 0.003(3) 0.022(4) -0.003(3)
C9 0.041(4) 0.035(4) 0.031(4) 0.001(3) 0.012(3) 0.001(3)
O2 0.060(5) 0.116(7) 0.067(5) 0.049(5) 0.019(4) 0.003(5)
C18 0.046(4) 0.036(4) 0.035(4) -0.001(3) 0.022(3) -0.002(3)
C27 0.041(4) 0.037(4) 0.035(4) 0.000(3) 0.019(3) 0.005(3)
C1 0.044(4) 0.041(4) 0.034(4) 0.001(3) 0.019(3) -0.003(3)
O3 0.124(11) 0.054(6) 0.104(9) 0.000 0.081(9) 0.000
C21 0.042(4) 0.044(4) 0.030(4) -0.001(3) 0.018(3) 0.002(3)
C17 0.052(5) 0.034(4) 0.049(5) 0.000(3) 0.029(4) -0.001(3)
C30 0.042(4) 0.036(4) 0.035(4) 0.002(3) 0.012(3) -0.005(3)
C31 0.038(4) 0.033(4) 0.031(4) 0.002(3) 0.010(3) -0.002(3)
C22 0.046(4) 0.039(4) 0.038(4) -0.003(3) 0.023(4) 0.002(3)
C26 0.053(5) 0.042(4) 0.033(4) -0.004(3) 0.021(4) 0.000(4)
C29 0.048(4) 0.038(4) 0.032(4) 0.002(3) 0.013(3) -0.005(3)
C35 0.061(5) 0.043(5) 0.040(4) 0.006(4) 0.020(4) -0.013(4)
C2 0.049(5) 0.035(4) 0.048(5) 0.004(3) 0.026(4) -0.001(3)
C5 0.045(4) 0.041(4) 0.034(4) 0.002(3) 0.020(4) -0.006(3)
C28 0.052(5) 0.031(4) 0.038(4) -0.010(3) 0.017(4) -0.007(3)
C15 0.041(4) 0.047(5) 0.042(4) 0.007(4) 0.017(4) 0.000(4)
C13 0.048(4) 0.039(4) 0.039(4) 0.002(3) 0.022(4) -0.004(3)
C10 0.031(4) 0.050(5) 0.035(4) 0.005(3) 0.010(3) 0.003(3)
C4 0.044(4) 0.058(5) 0.038(4) 0.011(4) 0.020(4) 0.002(4)
C12 0.058(5) 0.036(4) 0.043(4) -0.004(3) 0.026(4) 0.000(4)
C23 0.051(5) 0.051(5) 0.035(4) -0.008(4) 0.021(4) 0.001(4)
C3 0.048(5) 0.051(5) 0.051(5) 0.017(4) 0.026(4) 0.008(4)
C16 0.051(5) 0.048(5) 0.051(5) 0.012(4) 0.028(4) 0.013(4)
C32 0.050(5) 0.040(4) 0.037(4) 0.001(3) 0.020(4) -0.007(4)
C25 0.064(6) 0.053(5) 0.040(5) 0.009(4) 0.029(4) 0.003(4)
C33 0.058(5) 0.048(5) 0.039(4) -0.009(4) 0.014(4) -0.011(4)
C24 0.063(6) 0.061(6) 0.029(4) 0.004(4) 0.023(4) 0.008(4)
C11 0.051(5) 0.039(4) 0.041(4) 0.001(3) 0.020(4) 0.004(4)
C34 0.068(6) 0.040(5) 0.062(6) 0.010(4) 0.033(5) -0.014(4)
C37 0.066(7) 0.069(7) 0.070(7) 0.015(6) 0.015(6) -0.007(6)
C36 0.081(8) 0.069(7) 0.043(5) 0.002(5) 0.003(5) -0.004(6)
C38 0.061(7) 0.122(11) 0.048(6) -0.003(7) 0.014(5) 0.027(7)
C39 0.053(7) 0.119(12) 0.106(11) 0.051(9) 0.022(7) -0.009(7)
C40 0.127(13) 0.139(14) 0.053(7) 0.011(8) 0.046(8) 0.060(11)
C41 0.33(3) 0.051(8) 0.47(4) -0.047(15) 0.37(4) -0.045(13)

loop_
_atom_type_symbol
_atom_type_description
_atom_type_scat_dispersion_real
_atom_type_scat_dispersion_imag
_atom_type_scat_source
C C 0.0033 0.0016 'International Tables Vol C Tables 4.2.6.8 and 6.1.1.4'
H H 0.0000 0.0000 'International Tables Vol C Tables 4.2.6.8 and 6.1.1.4'
F F 0.0171 0.0103 'International Tables Vol C Tables 4.2.6.8 and 6.1.1.4'
I I -0.4742 1.8119 'International Tables Vol C Tables 4.2.6.8 and 6.1.1.4'
N N 0.0061 0.0033 'International Tables Vol C Tables 4.2.6.8 and 6.1.1.4'
O O 0.0106 0.0060 'International Tables Vol C Tables 4.2.6.8 and 6.1.1.4'
Tm Tm -0.3139 5.2483 'International Tables Vol C Tables 4.2.6.8 and 6.1.1.4'

loop_
_geom_angle_atom_site_label_1
_geom_angle_atom_site_label_2
_geom_angle_atom_site_label_3
_geom_angle
_geom_angle_site_symmetry_1
_geom_angle_site_symmetry_3
_geom_angle_publ_flag
O1 Tm1 I1 91.80(15) . . ?
O1 Tm1 N2 87.0(2) . . ?
O1 Tm1 N1 97.0(2) . . ?
O1 Tm1 N4 88.1(2) . . ?
O1 Tm1 N3 90.2(2) . . ?
O1 Tm1 N5 178.4(2) . . ?
O1 Tm1 C7 93.0(2) . . ?
O1 Tm1 C20 91.3(2) . . ?
N2 Tm1 I1 84.12(15) . . ?
N2 Tm1 N1 55.8(2) . . ?
N2 Tm1 N3 166.1(2) . . ?
N2 Tm1 N5 92.8(2) . . ?
N2 Tm1 C7 28.2(2) . . ?
N2 Tm1 C20 165.5(2) . . ?
N1 Tm1 I1 138.19(17) . . ?
N1 Tm1 N3 138.0(2) . . ?
N1 Tm1 N5 84.1(2) . . ?
N1 Tm1 C7 27.7(2) . . ?
N1 Tm1 C20 110.2(2) . . ?
N4 Tm1 I1 138.62(15) . . ?
N4 Tm1 N2 137.1(2) . . ?
N4 Tm1 N1 82.6(2) . . ?
N4 Tm1 N3 56.2(2) . . ?
N4 Tm1 N5 93.2(2) . . ?
N4 Tm1 C7 109.9(2) . . ?
N4 Tm1 C20 28.4(2) . . ?
N3 Tm1 I1 82.40(17) . . ?
N3 Tm1 N5 89.7(2) . . ?
N3 Tm1 C7 165.7(2) . . ?
N3 Tm1 C20 28.0(2) . . ?
N5 Tm1 I1 86.60(15) . . ?
N5 Tm1 C7 87.5(2) . . ?
N5 Tm1 C20 89.4(2) . . ?
C7 Tm1 I1 111.37(17) . . ?
C20 Tm1 I1 110.32(16) . . ?
C20 Tm1 C7 137.9(2) . . ?
C35 O1 Tm1 123.7(4) . . ?
C32 O1 Tm1 126.2(4) . . ?
C32 O1 C35 109.2(6) . . ?
C8 N2 Tm1 146.3(5) . . ?
C7 N2 Tm1 94.3(5) . . ?
C7 N2 C8 118.4(6) . . ?
C6 N1 Tm1 147.6(5) . . ?
C7 N1 Tm1 94.7(5) . . ?
C7 N1 C6 117.7(6) . . ?
C20 N4 Tm1 94.3(5) . . ?
C20 N4 C19 120.0(7) . . ?
C19 N4 Tm1 144.8(5) . . ?
C20 N3 Tm1 93.1(5) . . ?
C20 N3 C21 118.2(7) . . ?
C21 N3 Tm1 145.2(6) . . ?
C27 N5 Tm1 123.6(5) . . ?
C31 N5 Tm1 118.6(5) . . ?
C31 N5 C27 117.8(7) . . ?
C9 C8 N2 124.2(7) . . ?
C9 C8 C13 114.4(7) . . ?
C13 C8 N2 121.4(7) . . ?
C1 C6 N1 120.7(7) . . ?
C5 C6 N1 123.9(7) . . ?
C5 C6 C1 115.3(7) . . ?
Tm1 C7 H7 177.8 . . ?
N2 C7 Tm1 57.6(4) . . ?
N2 C7 H7 122.5 . . ?
N1 C7 Tm1 57.6(4) . . ?
N1 C7 N2 115.1(7) . . ?
N1 C7 H7 122.5 . . ?
Tm1 C20 H20 173.2 . . ?
N4 C20 Tm1 57.3(4) . . ?
N4 C20 H20 122.1 . . ?
N3 C20 Tm1 58.9(4) . . ?
N3 C20 N4 115.7(7) . . ?
N3 C20 H20 122.1 . . ?
F8 C14 C19 118.0(7) . . ?
F8 C14 C15 118.2(7) . . ?
C15 C14 C19 123.8(8) . . ?
N4 C19 C18 124.3(7) . . ?
C14 C19 N4 121.0(7) . . ?
C14 C19 C18 114.6(7) . . ?
F3 C9 C8 117.9(7) . . ?
F3 C9 C10 117.5(7) . . ?
C10 C9 C8 124.6(8) . . ?
C36 O2 C39 109.9(9) . . ?
F7 C18 C19 117.2(7) . . ?
F7 C18 C17 118.9(7) . . ?
C17 C18 C19 123.8(8) . . ?
N5 C27 H27 119.4 . . ?
N5 C27 C28 121.2(8) . . ?
C28 C27 H27 119.4 . . ?
F2 C1 C6 117.7(7) . . ?
F2 C1 C2 118.9(7) . . ?
C2 C1 C6 123.3(8) . . ?
C40 O3 C40 107.6(17) 2_656 . ?
C22 C21 N3 122.6(7) . . ?
C26 C21 N3 122.8(7) . . ?
C26 C21 C22 114.6(7) . . ?
C18 C17 H17 120.7 . . ?
C18 C17 C16 118.6(8) . . ?
C16 C17 H17 120.7 . . ?
C31 C30 H30 121.1 . . ?
C29 C30 H30 121.1 . . ?
C29 C30 C31 117.7(8) . . ?
N5 C31 C30 123.6(8) . . ?
N5 C31 H31 118.2 . . ?
C30 C31 H31 118.2 . . ?
F6 C22 C21 117.1(7) . . ?
F6 C22 C23 118.3(7) . . ?
C23 C22 C21 124.6(8) . . ?
F5 C26 C21 118.0(7) . . ?
F5 C26 C25 118.7(8) . . ?
C25 C26 C21 123.3(8) . . ?
C30 C29 H29 120.2 . . ?
C28 C29 C30 119.6(8) . . ?
C28 C29 H29 120.2 . . ?
O1 C35 H35A 110.7 . . ?
O1 C35 H35B 110.7 . . ?
O1 C35 C34 105.0(7) . . ?
H35A C35 H35B 108.8 . . ?
C34 C35 H35A 110.7 . . ?
C34 C35 H35B 110.7 . . ?
C1 C2 H2 120.5 . . ?
C1 C2 C3 118.9(8) . . ?
C3 C2 H2 120.5 . . ?
F1 C5 C6 117.9(7) . . ?
F1 C5 C4 118.5(7) . . ?
C6 C5 C4 123.6(8) . . ?
C27 C28 H28 120.0 . . ?
C29 C28 C27 120.1(8) . . ?
C29 C28 H28 120.0 . . ?
C14 C15 H15 121.0 . . ?
C16 C15 C14 118.0(8) . . ?
C16 C15 H15 121.0 . . ?
F4 C13 C8 117.6(8) . . ?
F4 C13 C12 118.5(7) . . ?
C12 C13 C8 123.9(8) . . ?
C9 C10 H10 120.5 . . ?
C9 C10 C11 118.9(8) . . ?
C11 C10 H10 120.5 . . ?
C5 C4 H4 120.7 . . ?
C3 C4 C5 118.6(8) . . ?
C3 C4 H4 120.7 . . ?
C13 C12 H12 120.4 . . ?
C13 C12 C11 119.3(8) . . ?
C11 C12 H12 120.4 . . ?
C22 C23 H23 121.0 . . ?
C22 C23 C24 118.1(8) . . ?
C24 C23 H23 121.0 . . ?
C2 C3 H3 119.9 . . ?
C4 C3 C2 120.1(8) . . ?
C4 C3 H3 119.9 . . ?
C17 C16 C15 121.1(8) . . ?
C17 C16 H16 119.4 . . ?
C15 C16 H16 119.4 . . ?
O1 C32 H32A 110.6 . . ?
O1 C32 H32B 110.6 . . ?
O1 C32 C33 105.9(6) . . ?
H32A C32 H32B 108.7 . . ?
C33 C32 H32A 110.6 . . ?
C33 C32 H32B 110.6 . . ?
C26 C25 H25 120.0 . . ?
C26 C25 C24 120.1(9) . . ?
C24 C25 H25 120.0 . . ?
C32 C33 H33A 111.4 . . ?
C32 C33 H33B 111.4 . . ?
H33A C33 H33B 109.3 . . ?
C34 C33 C32 101.6(7) . . ?
C34 C33 H33A 111.4 . . ?
C34 C33 H33B 111.4 . . ?
C23 C24 H24 120.3 . . ?
C25 C24 C23 119.4(8) . . ?
C25 C24 H24 120.3 . . ?
C10 C11 C12 118.9(8) . . ?
C10 C11 H11 120.5 . . ?
C12 C11 H11 120.5 . . ?
C35 C34 H34A 110.8 . . ?
C35 C34 H34B 110.8 . . ?
C33 C34 C35 104.7(7) . . ?
C33 C34 H34A 110.8 . . ?
C33 C34 H34B 110.8 . . ?
H34A C34 H34B 108.9 . . ?
H37A C37 H37B 109.3 . . ?
C36 C37 H37A 111.4 . . ?
C36 C37 H37B 111.4 . . ?
C38 C37 H37A 111.4 . . ?
C38 C37 H37B 111.4 . . ?
C38 C37 C36 101.8(11) . . ?
O2 C36 C37 104.1(9) . . ?
O2 C36 H36A 110.9 . . ?
O2 C36 H36B 110.9 . . ?
C37 C36 H36A 110.9 . . ?
C37 C36 H36B 110.9 . . ?
H36A C36 H36B 108.9 . . ?
C37 C38 H38A 111.9 . . ?
C37 C38 H38B 111.9 . . ?
H38A C38 H38B 109.6 . . ?
C39 C38 C37 99.4(10) . . ?
C39 C38 H38A 111.9 . . ?
C39 C38 H38B 111.9 . . ?
O2 C39 C38 105.0(12) . . ?
O2 C39 H39A 110.7 . . ?
O2 C39 H39B 110.7 . . ?
C38 C39 H39A 110.7 . . ?
C38 C39 H39B 110.7 . . ?
H39A C39 H39B 108.8 . . ?
O3 C40 H40A 110.1 . . ?
O3 C40 H40B 110.1 . . ?
H40A C40 H40B 108.4 . . ?
C41 C40 O3 108.0(14) . . ?
C41 C40 H40A 110.1 . . ?
C41 C40 H40B 110.1 . . ?
C40 C41 C41 104.5(10) . 2_656 ?
C40 C41 H41A 110.8 . . ?
C40 C41 H41B 110.8 . . ?
C41 C41 H41A 110.8 2_656 . ?
C41 C41 H41B 110.8 2_656 . ?
H41A C41 H41B 108.9 . . ?

loop_
_geom_bond_atom_site_label_1
_geom_bond_atom_site_label_2
_geom_bond_distance
_geom_bond_site_symmetry_2
_geom_bond_publ_flag
Tm1 I1 3.0209(11) . ?
Tm1 O1 2.304(5) . ?
Tm1 N2 2.385(6) . ?
Tm1 N1 2.387(6) . ?
Tm1 N4 2.369(6) . ?
Tm1 N3 2.406(6) . ?
Tm1 N5 2.458(6) . ?
Tm1 C7 2.818(8) . ?
Tm1 C20 2.806(8) . ?
F8 C14 1.346(9) . ?
F7 C18 1.362(9) . ?
F2 C1 1.350(9) . ?
F3 C9 1.368(9) . ?
F6 C22 1.367(9) . ?
F5 C26 1.346(9) . ?
F4 C13 1.352(10) . ?
F1 C5 1.356(9) . ?
O1 C35 1.465(10) . ?
O1 C32 1.459(9) . ?
N2 C8 1.412(10) . ?
N2 C7 1.333(10) . ?
N1 C6 1.414(10) . ?
N1 C7 1.314(10) . ?
N4 C20 1.338(10) . ?
N4 C19 1.394(10) . ?
N3 C20 1.319(10) . ?
N3 C21 1.409(10) . ?
N5 C27 1.361(10) . ?
N5 C31 1.329(11) . ?
C8 C9 1.380(11) . ?
C8 C13 1.390(11) . ?
C6 C1 1.395(11) . ?
C6 C5 1.382(11) . ?
C7 H7 0.9500 . ?
C20 H20 0.9500 . ?
C14 C19 1.391(11) . ?
C14 C15 1.389(12) . ?
C19 C18 1.411(11) . ?
C9 C10 1.376(12) . ?
O2 C36 1.419(15) . ?
O2 C39 1.438(15) . ?
C18 C17 1.370(12) . ?
C27 H27 0.9500 . ?
C27 C28 1.402(11) . ?
C1 C2 1.379(11) . ?
O3 C40 1.414(14) 2_656 ?
O3 C40 1.414(14) . ?
C21 C22 1.401(11) . ?
C21 C26 1.388(12) . ?
C17 H17 0.9500 . ?
C17 C16 1.380(13) . ?
C30 H30 0.9500 . ?
C30 C31 1.406(11) . ?
C30 C29 1.383(12) . ?
C31 H31 0.9500 . ?
C22 C23 1.369(12) . ?
C26 C25 1.369(12) . ?
C29 H29 0.9500 . ?
C29 C28 1.358(13) . ?
C35 H35A 0.9900 . ?
C35 H35B 0.9900 . ?
C35 C34 1.526(13) . ?
C2 H2 0.9500 . ?
C2 C3 1.389(13) . ?
C5 C4 1.389(12) . ?
C28 H28 0.9500 . ?
C15 H15 0.9500 . ?
C15 C16 1.389(13) . ?
C13 C12 1.376(12) . ?
C10 H10 0.9500 . ?
C10 C11 1.391(12) . ?
C4 H4 0.9500 . ?
C4 C3 1.381(13) . ?
C12 H12 0.9500 . ?
C12 C11 1.393(13) . ?
C23 H23 0.9500 . ?
C23 C24 1.403(13) . ?
C3 H3 0.9500 . ?
C16 H16 0.9500 . ?
C32 H32A 0.9900 . ?
C32 H32B 0.9900 . ?
C32 C33 1.519(12) . ?
C25 H25 0.9500 . ?
C25 C24 1.385(13) . ?
C33 H33A 0.9900 . ?
C33 H33B 0.9900 . ?
C33 C34 1.508(14) . ?
C24 H24 0.9500 . ?
C11 H11 0.9500 . ?
C34 H34A 0.9900 . ?
C34 H34B 0.9900 . ?
C37 H37A 0.9900 . ?
C37 H37B 0.9900 . ?
C37 C36 1.528(15) . ?
C37 C38 1.520(19) . ?
C36 H36A 0.9900 . ?
C36 H36B 0.9900 . ?
C38 H38A 0.9900 . ?
C38 H38B 0.9900 . ?
C38 C39 1.487(19) . ?
C39 H39A 0.9900 . ?
C39 H39B 0.9900 . ?
C40 H40A 0.9900 . ?
C40 H40B 0.9900 . ?
C40 C41 1.36(2) . ?
C41 C41 1.51(3) 2_656 ?
C41 H41A 0.9900 . ?
C41 H41B 0.9900 . ?
